data_1514593
loop_
_publ_author_name
'Bruno, Nicholas C.'
'Tudge, Matthew T.'
'Buchwald, Stephen L.'

_publ_section_title
;
 Design and Preparation of New Palladium Precatalysts for C-C and C-N
 Cross-Coupling Reactions.
;
_journal_issue 3
_journal_name_full 'Chemical science (Royal Society of Chemistry : 2010)'
_journal_page_first 916
_journal_page_last 920
_journal_paper_doi 10.1039/C2SC20903A
_journal_volume 4
_journal_year 2013
_chemical_formula_sum 'C50 H72 N O4 P Pd S'
_chemical_formula_weight 920.52
_chemical_name_systematic
;
?
;
_space_group_IT_number 2
_symmetry_cell_setting triclinic
_symmetry_space_group_name_Hall '-P 1'
_symmetry_space_group_name_H-M 'P -1'
_atom_sites_solution_hydrogens geom
_atom_sites_solution_primary direct
_atom_sites_solution_secondary difmap
_audit_creation_method SHELXL-97
_cell_angle_alpha 102.4550(10)
_cell_angle_beta 94.4810(10)
_cell_angle_gamma 98.6540(10)
_cell_formula_units_Z 2
_cell_length_a 12.3071(10)
_cell_length_b 13.5653(11)
_cell_length_c 14.7831(12)
_cell_measurement_reflns_used 9654
_cell_measurement_temperature 100(2)
_cell_measurement_theta_max 30.99
_cell_measurement_theta_min 2.43
_cell_volume 2366.8(3)
_computing_cell_refinement 'SAINT 7.46A (Bruker-AXS, 2011)'
_computing_data_collection 'APEX2 v2011.4.0 (Bruker-AXS, 2011)'
_computing_data_reduction 'SAINT 7.46A (Bruker-AXS, 2011)'
_computing_molecular_graphics 'Bruker SHELXTL'
_computing_publication_material 'Bruker SHELXTL'
_computing_structure_refinement 'SHELXL-97 (Sheldrick, 2008)'
_computing_structure_solution 'SHELXS-97 (Sheldrick, 2008)'
_diffrn_ambient_temperature 100(2)
_diffrn_detector_area_resol_mean 8.3
_diffrn_measured_fraction_theta_full 0.995
_diffrn_measured_fraction_theta_max 0.995
_diffrn_measurement_device_type 'Bruker Smart APEX CCD'
_diffrn_measurement_method '\f and \w scans'
_diffrn_radiation_monochromator graphite
_diffrn_radiation_source 'fine-focus sealed tube'
_diffrn_radiation_type MoK\a
_diffrn_radiation_wavelength 0.71073
_diffrn_reflns_av_R_equivalents 0.0449
_diffrn_reflns_av_sigmaI/netI 0.0364
_diffrn_reflns_limit_h_max 17
_diffrn_reflns_limit_h_min -17
_diffrn_reflns_limit_k_max 19
_diffrn_reflns_limit_k_min -19
_diffrn_reflns_limit_l_max 21
_diffrn_reflns_limit_l_min -21
_diffrn_reflns_number 68495
_diffrn_reflns_theta_full 30.51
_diffrn_reflns_theta_max 30.51
_diffrn_reflns_theta_min 1.42
_exptl_absorpt_coefficient_mu 0.513
_exptl_absorpt_correction_T_max 0.9316
_exptl_absorpt_correction_T_min 0.8489
_exptl_absorpt_correction_type multi-scan
_exptl_absorpt_process_details 'SADABS (Sheldrick, 2009)'
_exptl_crystal_colour colourless
_exptl_crystal_density_diffrn 1.292
_exptl_crystal_density_method 'not measured'
_exptl_crystal_description plate
_exptl_crystal_F_000 976
_exptl_crystal_size_max 0.33
_exptl_crystal_size_mid 0.30
_exptl_crystal_size_min 0.14
_refine_diff_density_max 1.102
_refine_diff_density_min -0.488
_refine_diff_density_rms 0.076
_refine_ls_extinction_method none
_refine_ls_goodness_of_fit_ref 1.025
_refine_ls_hydrogen_treatment mixed
_refine_ls_matrix_type full
_refine_ls_number_parameters 599
_refine_ls_number_reflns 14378
_refine_ls_number_restraints 269
_refine_ls_restrained_S_all 1.042
_refine_ls_R_factor_all 0.0370
_refine_ls_R_factor_gt 0.0313
_refine_ls_shift/su_max 0.001
_refine_ls_shift/su_mean 0.000
_refine_ls_structure_factor_coef Fsqd
_refine_ls_weighting_details 'calc w=1/[\s^2^(Fo^2^)+(0.0348P)^2^+1.5870P] where P=(Fo^2^+2Fc^2^)/3'
_refine_ls_weighting_scheme calc
_refine_ls_wR_factor_gt 0.0757
_refine_ls_wR_factor_ref 0.0795
_reflns_number_gt 12798
_reflns_number_total 14378
_reflns_threshold_expression >2sigma(I)
_cod_data_source_file c2sc20903a.txt
_cod_data_source_block 12044
_cod_depositor_comments
;
The following automatic conversions were performed:

'_symmetry_cell_setting' value 'Triclinic' changed to 'triclinic'
according to
/usr/data/users/saulius/automatic-downloads/retrospective/RSC/lib/dictionaries/cif_core.dic
dictionary named 'cif_core.dic' version 2.4.2 from 2011-04-26.

Automatic conversion script
Id: cif_fix_values 2281 2013-09-26 08:29:07Z andrius 
;
_cod_original_sg_symbol_H-M P-1
_cod_database_code 1514593

loop_
_symmetry_equiv_pos_as_xyz
'x, y, z'
'-x, -y, -z'

loop_
_atom_site_label
_atom_site_type_symbol
_atom_site_fract_x
_atom_site_fract_y
_atom_site_fract_z
_atom_site_U_iso_or_equiv
_atom_site_adp_type
_atom_site_occupancy
_atom_site_symmetry_multiplicity
_atom_site_calc_flag
_atom_site_refinement_flags
_atom_site_disorder_assembly
_atom_site_disorder_group
Pd1 Pd 0.296114(9) 0.378035(8) 0.917300(8) 0.01042(3) Uani 1 1 d . . .
O1 O 0.29946(9) 0.39207(8) 1.06749(8) 0.0155(2) Uani 1 1 d . . .
S1 S 0.39618(3) 0.45044(3) 1.13398(3) 0.01532(8) Uani 1 1 d . . .
O2 O 0.48796(10) 0.39550(10) 1.13217(11) 0.0279(3) Uani 1 1 d . . .
O3 O 0.42332(11) 0.55545(9) 1.12545(9) 0.0248(3) Uani 1 1 d . . .
C71 C 0.34857(19) 0.45657(17) 1.24449(13) 0.0328(5) Uani 1 1 d . . .
H71A H 0.4086 0.4923 1.2934 0.049 Uiso 1 1 calc R . .
H71B H 0.3246 0.3870 1.2523 0.049 Uiso 1 1 calc R . .
H71C H 0.2862 0.4938 1.2490 0.049 Uiso 1 1 calc R . .
P1 P 0.25115(3) 0.20351(3) 0.87261(3) 0.00980(7) Uani 1 1 d . . .
C1 C 0.22309(12) 0.13738(11) 0.96775(11) 0.0126(3) Uani 1 1 d . . .
H1 H 0.1958 0.0633 0.9382 0.015 Uiso 1 1 calc R . .
C2 C 0.13202(13) 0.17740(12) 1.02398(11) 0.0162(3) Uani 1 1 d . . .
H2A H 0.1546 0.2518 1.0512 0.019 Uiso 1 1 calc R . .
H2B H 0.0627 0.1673 0.9818 0.019 Uiso 1 1 calc R . .
C3 C 0.11126(15) 0.12132(15) 1.10217(13) 0.0240(4) Uani 1 1 d . . .
H3A H 0.0551 0.1506 1.1391 0.029 Uiso 1 1 calc R . .
H3B H 0.0819 0.0480 1.0746 0.029 Uiso 1 1 calc R . .
C4 C 0.21791(16) 0.13104(16) 1.16623(13) 0.0268(4) Uani 1 1 d . . .
H4A H 0.2440 0.2039 1.1978 0.032 Uiso 1 1 calc R . .
H4B H 0.2030 0.0922 1.2148 0.032 Uiso 1 1 calc R . .
C5 C 0.30741(15) 0.09017(13) 1.11108(12) 0.0219(3) Uani 1 1 d . . .
H5A H 0.2842 0.0157 1.0847 0.026 Uiso 1 1 calc R . .
H5B H 0.3765 0.1002 1.1535 0.026 Uiso 1 1 calc R . .
C6 C 0.32968(13) 0.14405(12) 1.03210(11) 0.0155(3) Uani 1 1 d . . .
H6A H 0.3843 0.1121 0.9951 0.019 Uiso 1 1 calc R . .
H6B H 0.3619 0.2169 1.0588 0.019 Uiso 1 1 calc R . .
C7 C 0.12383(12) 0.16780(11) 0.78783(11) 0.0118(3) Uani 1 1 d . . .
H7 H 0.1483 0.1674 0.7248 0.014 Uiso 1 1 calc R . .
C8 C 0.05068(12) 0.06332(11) 0.78016(11) 0.0138(3) Uani 1 1 d . . .
H8A H 0.0959 0.0084 0.7680 0.017 Uiso 1 1 calc R . .
H8B H 0.0192 0.0622 0.8396 0.017 Uiso 1 1 calc R . .
C9 C -0.04304(13) 0.04437(13) 0.70074(12) 0.0184(3) Uani 1 1 d . . .
H9A H -0.0110 0.0425 0.6411 0.022 Uiso 1 1 calc R . .
H9B H -0.0895 -0.0232 0.6961 0.022 Uiso 1 1 calc R . .
C10 C -0.11521(13) 0.12722(14) 0.71579(14) 0.0227(4) Uani 1 1 d . . .
H10A H -0.1538 0.1245 0.7717 0.027 Uiso 1 1 calc R . .
H10B H -0.1718 0.1149 0.6614 0.027 Uiso 1 1 calc R . .
C11 C -0.04424(14) 0.23294(14) 0.72859(13) 0.0216(3) Uani 1 1 d . . .
H11A H -0.0910 0.2863 0.7433 0.026 Uiso 1 1 calc R . .
H11B H -0.0132 0.2384 0.6697 0.026 Uiso 1 1 calc R . .
C12 C 0.05026(13) 0.25105(12) 0.80717(12) 0.0156(3) Uani 1 1 d . . .
H12A H 0.0192 0.2504 0.8669 0.019 Uiso 1 1 calc R . .
H12B H 0.0958 0.3193 0.8131 0.019 Uiso 1 1 calc R . .
C21 C 0.37034(12) 0.14769(11) 0.82883(11) 0.0109(3) Uani 1 1 d . . .
C22 C 0.37459(12) 0.05086(11) 0.77135(11) 0.0115(3) Uani 1 1 d . . .
C23 C 0.47843(13) 0.02428(12) 0.75550(12) 0.0157(3) Uani 1 1 d . . .
H23 H 0.4818 -0.0403 0.7162 0.019 Uiso 1 1 calc R . .
C24 C 0.57629(13) 0.08936(13) 0.79534(13) 0.0182(3) Uani 1 1 d . . .
H24 H 0.6454 0.0692 0.7835 0.022 Uiso 1 1 calc R . .
C25 C 0.57273(13) 0.18397(12) 0.85252(12) 0.0180(3) Uani 1 1 d . . .
H25 H 0.6393 0.2290 0.8806 0.022 Uiso 1 1 calc R . .
C26 C 0.47090(12) 0.21229(12) 0.86833(11) 0.0147(3) Uani 1 1 d . . .
H26 H 0.4690 0.2775 0.9072 0.018 Uiso 1 1 calc R . .
C31 C 0.27701(12) -0.02781(11) 0.72105(11) 0.0121(3) Uani 1 1 d . . .
C32 C 0.23097(12) -0.02124(11) 0.63270(11) 0.0128(3) Uani 1 1 d . . .
C37 C 0.28043(13) 0.06275(12) 0.58646(11) 0.0155(3) Uani 1 1 d . . .
H37 H 0.3207 0.1212 0.6369 0.019 Uiso 1 1 calc R . .
C38 C 0.36535(16) 0.02338(16) 0.52356(14) 0.0273(4) Uani 1 1 d . . .
H38A H 0.4224 0.0010 0.5605 0.041 Uiso 1 1 calc R . .
H38B H 0.3997 0.0785 0.4964 0.041 Uiso 1 1 calc R . .
H38C H 0.3282 -0.0345 0.4736 0.041 Uiso 1 1 calc R . .
C39 C 0.19570(14) 0.10408(13) 0.53039(12) 0.0198(3) Uani 1 1 d . . .
H39A H 0.1595 0.0498 0.4769 0.030 Uiso 1 1 calc R . .
H39B H 0.2331 0.1618 0.5081 0.030 Uiso 1 1 calc R . .
H39C H 0.1400 0.1272 0.5701 0.030 Uiso 1 1 calc R . .
C33 C 0.14284(13) -0.09655(11) 0.58531(11) 0.0144(3) Uani 1 1 d . . .
H33 H 0.1110 -0.0917 0.5261 0.017 Uiso 1 1 calc R . .
C34 C 0.10014(13) -0.17867(11) 0.62209(12) 0.0156(3) Uani 1 1 d DU A .
C40 C 0.00253(14) -0.25777(12) 0.56879(12) 0.0193(3) Uani 1 1 d DU . .
H40A H -0.0350 -0.2254 0.5232 0.023 Uiso 0.60(3) 1 calc PR A 1
H40B H -0.0227 -0.2350 0.5119 0.023 Uiso 0.40(3) 1 calc PR A 2
C41 C 0.0457(8) -0.3509(6) 0.5114(8) 0.0373(17) Uani 0.60(3) 1 d PDU A 1
H41A H -0.0171 -0.4018 0.4769 0.056 Uiso 0.60(3) 1 calc PR A 1
H41B H 0.0879 -0.3816 0.5536 0.056 Uiso 0.60(3) 1 calc PR A 1
H41C H 0.0937 -0.3280 0.4673 0.056 Uiso 0.60(3) 1 calc PR A 1
C42 C -0.0820(9) -0.2889(11) 0.6298(7) 0.046(2) Uani 0.60(3) 1 d PDU A 1
H42A H -0.1424 -0.3397 0.5916 0.069 Uiso 0.60(3) 1 calc PR A 1
H42B H -0.1113 -0.2286 0.6605 0.069 Uiso 0.60(3) 1 calc PR A 1
H42C H -0.0473 -0.3186 0.6771 0.069 Uiso 0.60(3) 1 calc PR A 1
C41A C 0.0297(8) -0.3648(6) 0.5377(8) 0.0206(16) Uani 0.40(3) 1 d PDU A 2
H41D H -0.0365 -0.4115 0.5038 0.031 Uiso 0.40(3) 1 calc PR A 2
H41E H 0.0544 -0.3888 0.5925 0.031 Uiso 0.40(3) 1 calc PR A 2
H41F H 0.0886 -0.3631 0.4968 0.031 Uiso 0.40(3) 1 calc PR A 2
C42A C -0.0963(10) -0.2659(9) 0.6283(10) 0.0229(16) Uani 0.40(3) 1 d PDU A 2
H42D H -0.1578 -0.3172 0.5922 0.034 Uiso 0.40(3) 1 calc PR A 2
H42E H -0.1202 -0.1993 0.6447 0.034 Uiso 0.40(3) 1 calc PR A 2
H42F H -0.0728 -0.2865 0.6854 0.034 Uiso 0.40(3) 1 calc PR A 2
C35 C 0.15022(13) -0.18620(11) 0.70734(12) 0.0157(3) Uani 1 1 d . . .
H35 H 0.1241 -0.2435 0.7318 0.019 Uiso 1 1 calc R A .
C36 C 0.23802(12) -0.11207(11) 0.75846(11) 0.0131(3) Uani 1 1 d . A .
C43 C 0.28901(13) -0.12603(12) 0.85101(11) 0.0154(3) Uani 1 1 d . . .
H43 H 0.3344 -0.0589 0.8852 0.018 Uiso 1 1 calc R A .
C44 C 0.36621(15) -0.20565(14) 0.83579(14) 0.0242(4) Uani 1 1 d . A .
H44A H 0.3239 -0.2719 0.8011 0.036 Uiso 1 1 calc R . .
H44B H 0.3986 -0.2126 0.8963 0.036 Uiso 1 1 calc R . .
H44C H 0.4254 -0.1833 0.8002 0.036 Uiso 1 1 calc R . .
C45 C 0.20207(14) -0.15754(13) 0.91322(12) 0.0202(3) Uani 1 1 d . A .
H45A H 0.1512 -0.1081 0.9218 0.030 Uiso 1 1 calc R . .
H45B H 0.2391 -0.1588 0.9740 0.030 Uiso 1 1 calc R . .
H45C H 0.1605 -0.2259 0.8835 0.030 Uiso 1 1 calc R . .
N1 N 0.31139(12) 0.53956(10) 0.94494(10) 0.0156(3) Uani 1 1 d D . .
H1A H 0.3613(15) 0.5611(15) 0.9123(14) 0.019 Uiso 1 1 d D . .
H1B H 0.3333(17) 0.5645(15) 1.0039(11) 0.019 Uiso 1 1 d D . .
C51 C 0.20239(13) 0.55415(11) 0.91580(12) 0.0161(3) Uani 1 1 d . . .
C52 C 0.13601(15) 0.59757(12) 0.97972(13) 0.0204(3) Uani 1 1 d . . .
H52 H 0.1638 0.6212 1.0438 0.025 Uiso 1 1 calc R . .
C53 C 0.02849(15) 0.60621(13) 0.94935(14) 0.0239(4) Uani 1 1 d . . .
H53 H -0.0177 0.6343 0.9930 0.029 Uiso 1 1 calc R . .
C54 C -0.01118(15) 0.57389(14) 0.85557(14) 0.0240(4) Uani 1 1 d . . .
H54 H -0.0835 0.5821 0.8347 0.029 Uiso 1 1 calc R . .
C55 C 0.05499(14) 0.52944(13) 0.79211(13) 0.0205(3) Uani 1 1 d . . .
H55 H 0.0272 0.5073 0.7279 0.025 Uiso 1 1 calc R . .
C56 C 0.16196(13) 0.51675(12) 0.82113(12) 0.0158(3) Uani 1 1 d . . .
C57 C 0.23058(13) 0.46118(12) 0.75664(11) 0.0152(3) Uani 1 1 d . . .
C58 C 0.23485(14) 0.47931(13) 0.66726(12) 0.0204(3) Uani 1 1 d . . .
H58 H 0.1934 0.5270 0.6491 0.024 Uiso 1 1 calc R . .
C59 C 0.29809(15) 0.42944(14) 0.60444(12) 0.0222(3) Uani 1 1 d . . .
H59 H 0.2990 0.4420 0.5437 0.027 Uiso 1 1 calc R . .
C60 C 0.35991(14) 0.36095(13) 0.63136(12) 0.0193(3) Uani 1 1 d . . .
H60 H 0.4038 0.3266 0.5891 0.023 Uiso 1 1 calc R . .
C61 C 0.35758(13) 0.34264(12) 0.72043(11) 0.0155(3) Uani 1 1 d . . .
H61 H 0.4014 0.2965 0.7384 0.019 Uiso 1 1 calc R . .
C62 C 0.29262(12) 0.39015(11) 0.78416(11) 0.0128(3) Uani 1 1 d . . .
C2S C 0.3587(9) 0.7422(9) 0.3497(5) 0.071(3) Uani 0.559(4) 1 d PDU B 1
H2S1 H 0.2858 0.7298 0.3134 0.106 Uiso 0.559(4) 1 calc PR B 1
H2S2 H 0.4051 0.6964 0.3174 0.106 Uiso 0.559(4) 1 calc PR B 1
H2S3 H 0.3938 0.8136 0.3563 0.106 Uiso 0.559(4) 1 calc PR B 1
C1S C 0.3456(4) 0.7218(3) 0.4445(3) 0.0373(9) Uani 0.559(4) 1 d PDU B 1
H1S1 H 0.2980 0.7679 0.4763 0.045 Uiso 0.559(4) 1 calc PR B 1
H1S2 H 0.3075 0.6504 0.4370 0.045 Uiso 0.559(4) 1 calc PR B 1
O1S O 0.4475(3) 0.7365(3) 0.5017(2) 0.0464(9) Uani 0.559(4) 1 d PDU B 1
C3S C 0.4412(5) 0.7191(5) 0.5945(3) 0.0557(13) Uani 0.559(4) 1 d PDU B 1
H3S1 H 0.4120 0.6463 0.5920 0.067 Uiso 0.559(4) 1 calc PR B 1
H3S2 H 0.3935 0.7626 0.6293 0.067 Uiso 0.559(4) 1 calc PR B 1
C4S C 0.5593(5) 0.7483(5) 0.6382(3) 0.0512(13) Uani 0.559(4) 1 d PDU B 1
H4S1 H 0.5638 0.7385 0.7021 0.077 Uiso 0.559(4) 1 calc PR B 1
H4S2 H 0.5863 0.8204 0.6394 0.077 Uiso 0.559(4) 1 calc PR B 1
H4S3 H 0.6050 0.7051 0.6017 0.077 Uiso 0.559(4) 1 calc PR B 1
C2T C 0.3575(5) 0.7413(5) 0.3521(4) 0.0176(13) Uani 0.441(4) 1 d PDU B 2
H2T1 H 0.3112 0.7656 0.3074 0.026 Uiso 0.441(4) 1 calc PR B 2
H2T2 H 0.3954 0.6886 0.3183 0.026 Uiso 0.441(4) 1 calc PR B 2
H2T3 H 0.4125 0.7988 0.3886 0.026 Uiso 0.441(4) 1 calc PR B 2
C1T C 0.2856(4) 0.6964(4) 0.4169(3) 0.0288(10) Uani 0.441(4) 1 d PDU B 2
H1T1 H 0.2467 0.7495 0.4503 0.035 Uiso 0.441(4) 1 calc PR B 2
H1T2 H 0.2292 0.6392 0.3798 0.035 Uiso 0.441(4) 1 calc PR B 2
O1T O 0.3538(3) 0.6576(3) 0.4869(3) 0.0437(10) Uani 0.441(4) 1 d PDU B 2
C3T C 0.4276(5) 0.7389(4) 0.5603(4) 0.0363(11) Uani 0.441(4) 1 d PDU B 2
H3T1 H 0.3809 0.7786 0.6004 0.044 Uiso 0.441(4) 1 calc PR B 2
H3T2 H 0.4717 0.7866 0.5295 0.044 Uiso 0.441(4) 1 calc PR B 2
C4T C 0.5067(5) 0.6972(5) 0.6219(4) 0.0375(13) Uani 0.441(4) 1 d PDU B 2
H4T1 H 0.5515 0.7543 0.6685 0.056 Uiso 0.441(4) 1 calc PR B 2
H4T2 H 0.5553 0.6600 0.5832 0.056 Uiso 0.441(4) 1 calc PR B 2
H4T3 H 0.4639 0.6507 0.6536 0.056 Uiso 0.441(4) 1 calc PR B 2

loop_
_atom_site_aniso_label
_atom_site_aniso_U_11
_atom_site_aniso_U_22
_atom_site_aniso_U_33
_atom_site_aniso_U_23
_atom_site_aniso_U_13
_atom_site_aniso_U_12
Pd1 0.01066(5) 0.00808(5) 0.01183(6) 0.00203(4) -0.00125(4) 0.00112(4)
O1 0.0153(5) 0.0152(5) 0.0134(5) 0.0017(4) -0.0012(4) -0.0014(4)
S1 0.01569(17) 0.01345(16) 0.01495(18) 0.00300(13) -0.00238(14) -0.00087(13)
O2 0.0168(6) 0.0229(6) 0.0430(8) 0.0070(6) -0.0020(6) 0.0038(5)
O3 0.0299(7) 0.0139(5) 0.0253(7) 0.0040(5) -0.0107(5) -0.0046(5)
C71 0.0399(11) 0.0364(11) 0.0163(9) 0.0016(8) 0.0021(8) -0.0040(9)
P1 0.00845(15) 0.00861(15) 0.01199(17) 0.00241(13) -0.00036(13) 0.00112(12)
C1 0.0129(6) 0.0112(6) 0.0142(7) 0.0043(5) 0.0006(5) 0.0021(5)
C2 0.0138(7) 0.0188(7) 0.0168(8) 0.0058(6) 0.0027(6) 0.0020(6)
C3 0.0215(8) 0.0316(9) 0.0195(8) 0.0112(7) 0.0041(7) -0.0017(7)
C4 0.0269(9) 0.0382(10) 0.0168(8) 0.0133(8) 0.0028(7) 0.0001(8)
C5 0.0256(8) 0.0214(8) 0.0199(8) 0.0109(7) -0.0036(7) 0.0017(7)
C6 0.0160(7) 0.0156(7) 0.0160(7) 0.0063(6) -0.0007(6) 0.0032(6)
C7 0.0094(6) 0.0115(6) 0.0137(7) 0.0031(5) -0.0005(5) 0.0003(5)
C8 0.0106(6) 0.0128(6) 0.0164(7) 0.0016(5) 0.0007(5) -0.0004(5)
C9 0.0121(7) 0.0190(7) 0.0199(8) -0.0003(6) -0.0017(6) -0.0018(6)
C10 0.0093(7) 0.0259(8) 0.0295(10) 0.0021(7) -0.0042(6) 0.0015(6)
C11 0.0135(7) 0.0242(8) 0.0277(9) 0.0076(7) -0.0039(6) 0.0058(6)
C12 0.0115(6) 0.0138(7) 0.0215(8) 0.0040(6) -0.0012(6) 0.0036(5)
C21 0.0093(6) 0.0105(6) 0.0137(7) 0.0048(5) 0.0005(5) 0.0018(5)
C22 0.0110(6) 0.0104(6) 0.0139(7) 0.0047(5) 0.0006(5) 0.0018(5)
C23 0.0130(7) 0.0133(7) 0.0221(8) 0.0048(6) 0.0031(6) 0.0042(5)
C24 0.0105(6) 0.0183(7) 0.0289(9) 0.0102(7) 0.0038(6) 0.0049(6)
C25 0.0091(6) 0.0171(7) 0.0275(9) 0.0076(6) -0.0013(6) -0.0001(6)
C26 0.0124(6) 0.0118(6) 0.0192(8) 0.0037(6) -0.0006(6) 0.0010(5)
C31 0.0113(6) 0.0092(6) 0.0154(7) 0.0012(5) 0.0018(5) 0.0025(5)
C32 0.0131(6) 0.0102(6) 0.0154(7) 0.0023(5) 0.0026(5) 0.0031(5)
C37 0.0167(7) 0.0148(7) 0.0148(7) 0.0049(6) 0.0006(6) 0.0007(6)
C38 0.0263(9) 0.0330(10) 0.0293(10) 0.0151(8) 0.0136(8) 0.0092(8)
C39 0.0233(8) 0.0194(7) 0.0177(8) 0.0075(6) 0.0001(6) 0.0034(6)
C33 0.0159(7) 0.0126(6) 0.0136(7) 0.0012(5) -0.0006(6) 0.0025(5)
C34 0.0156(7) 0.0109(6) 0.0183(8) 0.0006(5) -0.0011(6) 0.0016(5)
C40 0.0196(7) 0.0133(7) 0.0218(8) 0.0029(6) -0.0073(6) -0.0008(6)
C41 0.041(3) 0.017(2) 0.044(4) -0.004(2) -0.019(2) 0.002(2)
C42 0.034(3) 0.055(6) 0.035(3) 0.011(3) -0.010(2) -0.029(3)
C41A 0.021(3) 0.010(2) 0.028(4) 0.000(2) -0.002(2) 0.0005(19)
C42A 0.022(3) 0.019(3) 0.025(3) 0.004(2) 0.000(2) 0.000(2)
C35 0.0159(7) 0.0101(6) 0.0201(8) 0.0036(6) -0.0009(6) -0.0002(5)
C36 0.0124(6) 0.0101(6) 0.0170(7) 0.0032(5) 0.0005(5) 0.0029(5)
C43 0.0156(7) 0.0124(6) 0.0178(8) 0.0059(6) -0.0025(6) -0.0001(5)
C44 0.0215(8) 0.0220(8) 0.0321(10) 0.0109(7) -0.0004(7) 0.0081(7)
C45 0.0213(8) 0.0183(7) 0.0207(8) 0.0085(6) -0.0006(6) -0.0016(6)
N1 0.0183(6) 0.0107(6) 0.0167(7) 0.0028(5) -0.0029(5) 0.0017(5)
C51 0.0179(7) 0.0091(6) 0.0221(8) 0.0061(6) 0.0004(6) 0.0022(5)
C52 0.0264(8) 0.0125(7) 0.0229(9) 0.0044(6) 0.0042(7) 0.0035(6)
C53 0.0250(9) 0.0163(7) 0.0338(10) 0.0069(7) 0.0109(7) 0.0080(7)
C54 0.0169(7) 0.0202(8) 0.0376(11) 0.0102(7) 0.0037(7) 0.0067(6)
C55 0.0190(8) 0.0180(7) 0.0259(9) 0.0081(6) -0.0013(7) 0.0047(6)
C56 0.0160(7) 0.0119(6) 0.0207(8) 0.0064(6) 0.0009(6) 0.0027(5)
C57 0.0145(7) 0.0139(7) 0.0169(7) 0.0050(6) -0.0018(6) 0.0014(5)
C58 0.0213(8) 0.0218(8) 0.0197(8) 0.0088(6) -0.0015(6) 0.0049(6)
C59 0.0252(8) 0.0251(8) 0.0168(8) 0.0082(7) -0.0001(7) 0.0019(7)
C60 0.0207(8) 0.0190(7) 0.0166(8) 0.0027(6) 0.0024(6) 0.0005(6)
C61 0.0151(7) 0.0141(7) 0.0170(8) 0.0043(6) -0.0004(6) 0.0018(6)
C62 0.0118(6) 0.0111(6) 0.0143(7) 0.0035(5) -0.0019(5) -0.0008(5)
C2S 0.076(7) 0.098(7) 0.062(5) 0.044(5) 0.026(4) 0.045(6)
C1S 0.032(2) 0.037(2) 0.040(2) -0.0013(17) 0.0079(16) 0.0107(17)
O1S 0.0483(17) 0.0477(17) 0.0472(19) 0.0127(15) 0.0114(14) 0.0154(14)
C3S 0.092(3) 0.051(3) 0.029(2) 0.009(2) 0.015(2) 0.027(3)
C4S 0.066(3) 0.056(3) 0.031(2) -0.005(2) 0.018(2) 0.024(3)
C2T 0.014(3) 0.013(2) 0.027(3) 0.003(2) 0.005(2) 0.008(2)
C1T 0.031(2) 0.029(2) 0.031(2) 0.0127(18) 0.0133(18) 0.0093(19)
O1T 0.048(2) 0.0390(19) 0.045(2) 0.0117(15) 0.0060(16) 0.0074(16)
C3T 0.057(3) 0.036(3) 0.018(3) 0.0048(19) 0.011(2) 0.013(2)
C4T 0.038(3) 0.053(4) 0.025(3) 0.003(2) 0.007(2) 0.029(3)

loop_
_atom_type_symbol
_atom_type_description
_atom_type_scat_dispersion_real
_atom_type_scat_dispersion_imag
_atom_type_scat_source
C C 0.0033 0.0016 'International Tables Vol C Tables 4.2.6.8 and 6.1.1.4'
H H 0.0000 0.0000 'International Tables Vol C Tables 4.2.6.8 and 6.1.1.4'
N N 0.0061 0.0033 'International Tables Vol C Tables 4.2.6.8 and 6.1.1.4'
O O 0.0106 0.0060 'International Tables Vol C Tables 4.2.6.8 and 6.1.1.4'
P P 0.1023 0.0942 'International Tables Vol C Tables 4.2.6.8 and 6.1.1.4'
S S 0.1246 0.1234 'International Tables Vol C Tables 4.2.6.8 and 6.1.1.4'
Pd Pd -0.9988 1.0072 'International Tables Vol C Tables 4.2.6.8 and 6.1.1.4'

loop_
_geom_angle_atom_site_label_1
_geom_angle_atom_site_label_2
_geom_angle_atom_site_label_3
_geom_angle
C62 Pd1 N1 83.20(6)
C62 Pd1 O1 170.51(5)
N1 Pd1 O1 87.36(5)
C62 Pd1 P1 91.69(4)
N1 Pd1 P1 170.00(4)
O1 Pd1 P1 97.49(3)
S1 O1 Pd1 121.88(6)
O2 S1 O3 115.09(8)
O2 S1 O1 112.06(8)
O3 S1 O1 112.19(7)
O2 S1 C71 106.62(10)
O3 S1 C71 106.10(9)
O1 S1 C71 103.78(9)
S1 C71 H71A 109.5
S1 C71 H71B 109.5
H71A C71 H71B 109.5
S1 C71 H71C 109.5
H71A C71 H71C 109.5
H71B C71 H71C 109.5
C21 P1 C1 101.00(7)
C21 P1 C7 114.02(7)
C1 P1 C7 106.54(7)
C21 P1 Pd1 110.48(5)
C1 P1 Pd1 115.49(5)
C7 P1 Pd1 109.21(5)
C6 C1 C2 111.06(13)
C6 C1 P1 111.06(10)
C2 C1 P1 112.40(10)
C6 C1 H1 107.3
C2 C1 H1 107.3
P1 C1 H1 107.3
C3 C2 C1 110.98(14)
C3 C2 H2A 109.4
C1 C2 H2A 109.4
C3 C2 H2B 109.4
C1 C2 H2B 109.4
H2A C2 H2B 108.0
C4 C3 C2 110.95(14)
C4 C3 H3A 109.4
C2 C3 H3A 109.4
C4 C3 H3B 109.4
C2 C3 H3B 109.4
H3A C3 H3B 108.0
C5 C4 C3 110.82(15)
C5 C4 H4A 109.5
C3 C4 H4A 109.5
C5 C4 H4B 109.5
C3 C4 H4B 109.5
H4A C4 H4B 108.1
C4 C5 C6 111.66(14)
C4 C5 H5A 109.3
C6 C5 H5A 109.3
C4 C5 H5B 109.3
C6 C5 H5B 109.3
H5A C5 H5B 108.0
C5 C6 C1 111.50(13)
C5 C6 H6A 109.3
C1 C6 H6A 109.3
C5 C6 H6B 109.3
C1 C6 H6B 109.3
H6A C6 H6B 108.0
C8 C7 C12 107.93(12)
C8 C7 P1 117.99(11)
C12 C7 P1 110.26(10)
C8 C7 H7 106.7
C12 C7 H7 106.7
P1 C7 H7 106.7
C9 C8 C7 109.80(13)
C9 C8 H8A 109.7
C7 C8 H8A 109.7
C9 C8 H8B 109.7
C7 C8 H8B 109.7
H8A C8 H8B 108.2
C10 C9 C8 111.89(14)
C10 C9 H9A 109.2
C8 C9 H9A 109.2
C10 C9 H9B 109.2
C8 C9 H9B 109.2
H9A C9 H9B 107.9
C9 C10 C11 110.22(13)
C9 C10 H10A 109.6
C11 C10 H10A 109.6
C9 C10 H10B 109.6
C11 C10 H10B 109.6
H10A C10 H10B 108.1
C10 C11 C12 111.02(14)
C10 C11 H11A 109.4
C12 C11 H11A 109.4
C10 C11 H11B 109.4
C12 C11 H11B 109.4
H11A C11 H11B 108.0
C11 C12 C7 111.07(13)
C11 C12 H12A 109.4
C7 C12 H12A 109.4
C11 C12 H12B 109.4
C7 C12 H12B 109.4
H12A C12 H12B 108.0
C26 C21 C22 118.17(14)
C26 C21 P1 111.07(11)
C22 C21 P1 130.48(11)
C23 C22 C21 118.60(13)
C23 C22 C31 115.08(13)
C21 C22 C31 126.29(13)
C24 C23 C22 122.05(15)
C24 C23 H23 119.0
C22 C23 H23 119.0
C25 C24 C23 119.65(15)
C25 C24 H24 120.2
C23 C24 H24 120.2
C24 C25 C26 119.25(14)
C24 C25 H25 120.4
C26 C25 H25 120.4
C25 C26 C21 122.26(15)
C25 C26 H26 118.9
C21 C26 H26 118.9
C32 C31 C36 120.21(13)
C32 C31 C22 119.36(13)
C36 C31 C22 120.22(13)
C33 C32 C31 118.88(14)
C33 C32 C37 120.11(14)
C31 C32 C37 120.91(13)
C32 C37 C39 114.56(13)
C32 C37 C38 109.56(13)
C39 C37 C38 109.52(14)
C32 C37 H37 107.7
C39 C37 H37 107.7
C38 C37 H37 107.7
C37 C38 H38A 109.5
C37 C38 H38B 109.5
H38A C38 H38B 109.5
C37 C38 H38C 109.5
H38A C38 H38C 109.5
H38B C38 H38C 109.5
C37 C39 H39A 109.5
C37 C39 H39B 109.5
H39A C39 H39B 109.5
C37 C39 H39C 109.5
H39A C39 H39C 109.5
H39B C39 H39C 109.5
C34 C33 C32 122.07(15)
C34 C33 H33 119.0
C32 C33 H33 119.0
C35 C34 C33 118.04(14)
C35 C34 C40 121.74(14)
C33 C34 C40 120.22(15)
C42 C40 C41A 94.4(5)
C42 C40 C34 113.3(4)
C41A C40 C34 113.8(4)
C42 C40 C41 112.4(4)
C41A C40 C41 19.0(3)
C34 C40 C41 109.4(4)
C42 C40 C42A 14.2(7)
C41A C40 C42A 107.5(5)
C34 C40 C42A 111.3(6)
C41 C40 C42A 124.6(6)
C42 C40 H40A 107.1
C41A C40 H40A 120.5
C34 C40 H40A 107.1
C41 C40 H40A 107.1
C42A C40 H40A 95.1
C42 C40 H40B 118.7
C41A C40 H40B 108.0
C34 C40 H40B 108.0
C41 C40 H40B 93.0
C42A C40 H40B 108.0
H40A C40 H40B 15.0
C40 C41 H41A 109.5
C40 C41 H41B 109.5
H41A C41 H41B 109.5
C40 C41 H41C 109.5
H41A C41 H41C 109.5
H41B C41 H41C 109.5
C40 C42 H42A 109.5
C40 C42 H42B 109.5
H42A C42 H42B 109.5
C40 C42 H42C 109.5
H42A C42 H42C 109.5
H42B C42 H42C 109.5
C40 C41A H41D 109.5
C40 C41A H41E 109.5
H41D C41A H41E 109.5
C40 C41A H41F 109.5
H41D C41A H41F 109.5
H41E C41A H41F 109.5
C40 C42A H42D 109.5
C40 C42A H42E 109.5
H42D C42A H42E 109.5
C40 C42A H42F 109.5
H42D C42A H42F 109.5
H42E C42A H42F 109.5
C34 C35 C36 122.22(14)
C34 C35 H35 118.9
C36 C35 H35 118.9
C35 C36 C31 118.47(14)
C35 C36 C43 119.13(13)
C31 C36 C43 122.39(13)
C36 C43 C44 111.10(14)
C36 C43 C45 112.94(13)
C44 C43 C45 109.01(13)
C36 C43 H43 107.9
C44 C43 H43 107.9
C45 C43 H43 107.9
C43 C44 H44A 109.5
C43 C44 H44B 109.5
H44A C44 H44B 109.5
C43 C44 H44C 109.5
H44A C44 H44C 109.5
H44B C44 H44C 109.5
C43 C45 H45A 109.5
C43 C45 H45B 109.5
H45A C45 H45B 109.5
C43 C45 H45C 109.5
H45A C45 H45C 109.5
H45B C45 H45C 109.5
C51 N1 Pd1 102.91(9)
C51 N1 H1A 113.7(14)
Pd1 N1 H1A 107.1(14)
C51 N1 H1B 114.4(14)
Pd1 N1 H1B 108.6(14)
H1A N1 H1B 109.5(19)
C52 C51 C56 120.97(16)
C52 C51 N1 121.31(16)
C56 C51 N1 117.59(15)
C51 C52 C53 119.69(17)
C51 C52 H52 120.2
C53 C52 H52 120.2
C54 C53 C52 120.16(17)
C54 C53 H53 119.9
C52 C53 H53 119.9
C53 C54 C55 119.93(17)
C53 C54 H54 120.0
C55 C54 H54 120.0
C54 C55 C56 121.09(17)
C54 C55 H55 119.5
C56 C55 H55 119.5
C55 C56 C51 118.07(16)
C55 C56 C57 122.27(15)
C51 C56 C57 119.59(14)
C58 C57 C62 119.35(15)
C58 C57 C56 119.47(14)
C62 C57 C56 121.18(14)
C59 C58 C57 121.66(16)
C59 C58 H58 119.2
C57 C58 H58 119.2
C60 C59 C58 119.23(16)
C60 C59 H59 120.4
C58 C59 H59 120.4
C59 C60 C61 119.95(16)
C59 C60 H60 120.0
C61 C60 H60 120.0
C60 C61 C62 121.87(15)
C60 C61 H61 119.1
C62 C61 H61 119.1
C61 C62 C57 117.92(14)
C61 C62 Pd1 124.02(11)
C57 C62 Pd1 117.60(12)
C1S C2S H2S1 109.5
C1S C2S H2S2 109.5
H2S1 C2S H2S2 109.5
C1S C2S H2S3 109.5
H2S1 C2S H2S3 109.5
H2S2 C2S H2S3 109.5
O1S C1S C2S 113.4(5)
O1S C1S H1S1 108.9
C2S C1S H1S1 108.9
O1S C1S H1S2 108.9
C2S C1S H1S2 108.9
H1S1 C1S H1S2 107.7
C1S O1S C3S 116.5(4)
O1S C3S C4S 103.3(4)
O1S C3S H3S1 111.1
C4S C3S H3S1 111.1
O1S C3S H3S2 111.1
C4S C3S H3S2 111.1
H3S1 C3S H3S2 109.1
C3S C4S H4S1 109.5
C3S C4S H4S2 109.5
H4S1 C4S H4S2 109.5
C3S C4S H4S3 109.5
H4S1 C4S H4S3 109.5
H4S2 C4S H4S3 109.5
C1T C2T H2T1 109.5
C1T C2T H2T2 109.5
H2T1 C2T H2T2 109.5
C1T C2T H2T3 109.5
H2T1 C2T H2T3 109.5
H2T2 C2T H2T3 109.5
O1T C1T C2T 111.3(4)
O1T C1T H1T1 109.4
C2T C1T H1T1 109.4
O1T C1T H1T2 109.4
C2T C1T H1T2 109.4
H1T1 C1T H1T2 108.0
C3T O1T C1T 115.3(4)
O1T C3T C4T 114.0(5)
O1T C3T H3T1 108.8
C4T C3T H3T1 108.8
O1T C3T H3T2 108.8
C4T C3T H3T2 108.8
H3T1 C3T H3T2 107.7
C3T C4T H4T1 109.5
C3T C4T H4T2 109.5
H4T1 C4T H4T2 109.5
C3T C4T H4T3 109.5
H4T1 C4T H4T3 109.5
H4T2 C4T H4T3 109.5

loop_
_geom_bond_atom_site_label_1
_geom_bond_atom_site_label_2
_geom_bond_distance
Pd1 C62 2.0078(15)
Pd1 N1 2.1169(13)
Pd1 O1 2.1838(11)
Pd1 P1 2.2851(4)
O1 S1 1.4858(11)
S1 O2 1.4428(14)
S1 O3 1.4482(12)
S1 C71 1.768(2)
C71 H71A 0.9800
C71 H71B 0.9800
C71 H71C 0.9800
P1 C21 1.8481(15)
P1 C1 1.8518(15)
P1 C7 1.8610(15)
C1 C6 1.538(2)
C1 C2 1.541(2)
C1 H1 1.0000
C2 C3 1.532(2)
C2 H2A 0.9900
C2 H2B 0.9900
C3 C4 1.529(3)
C3 H3A 0.9900
C3 H3B 0.9900
C4 C5 1.521(3)
C4 H4A 0.9900
C4 H4B 0.9900
C5 C6 1.527(2)
C5 H5A 0.9900
C5 H5B 0.9900
C6 H6A 0.9900
C6 H6B 0.9900
C7 C8 1.537(2)
C7 C12 1.545(2)
C7 H7 1.0000
C8 C9 1.531(2)
C8 H8A 0.9900
C8 H8B 0.9900
C9 C10 1.525(2)
C9 H9A 0.9900
C9 H9B 0.9900
C10 C11 1.528(2)
C10 H10A 0.9900
C10 H10B 0.9900
C11 C12 1.530(2)
C11 H11A 0.9900
C11 H11B 0.9900
C12 H12A 0.9900
C12 H12B 0.9900
C21 C26 1.407(2)
C21 C22 1.413(2)
C22 C23 1.403(2)
C22 C31 1.506(2)
C23 C24 1.386(2)
C23 H23 0.9500
C24 C25 1.385(2)
C24 H24 0.9500
C25 C26 1.387(2)
C25 H25 0.9500
C26 H26 0.9500
C31 C32 1.409(2)
C31 C36 1.411(2)
C32 C33 1.396(2)
C32 C37 1.526(2)
C37 C39 1.526(2)
C37 C38 1.532(2)
C37 H37 1.0000
C38 H38A 0.9800
C38 H38B 0.9800
C38 H38C 0.9800
C39 H39A 0.9800
C39 H39B 0.9800
C39 H39C 0.9800
C33 C34 1.394(2)
C33 H33 0.9500
C34 C35 1.390(2)
C34 C40 1.521(2)
C40 C42 1.501(7)
C40 C41A 1.521(7)
C40 C41 1.552(7)
C40 C42A 1.560(9)
C40 H40A 1.0000
C40 H40B 1.0000
C41 H41A 0.9800
C41 H41B 0.9800
C41 H41C 0.9800
C42 H42A 0.9800
C42 H42B 0.9800
C42 H42C 0.9800
C41A H41D 0.9800
C41A H41E 0.9800
C41A H41F 0.9800
C42A H42D 0.9800
C42A H42E 0.9800
C42A H42F 0.9800
C35 C36 1.403(2)
C35 H35 0.9500
C36 C43 1.522(2)
C43 C44 1.535(2)
C43 C45 1.536(2)
C43 H43 1.0000
C44 H44A 0.9800
C44 H44B 0.9800
C44 H44C 0.9800
C45 H45A 0.9800
C45 H45B 0.9800
C45 H45C 0.9800
N1 C51 1.432(2)
N1 H1A 0.865(15)
N1 H1B 0.870(15)
C51 C52 1.390(2)
C51 C56 1.404(2)
C52 C53 1.394(3)
C52 H52 0.9500
C53 C54 1.386(3)
C53 H53 0.9500
C54 C55 1.389(3)
C54 H54 0.9500
C55 C56 1.400(2)
C55 H55 0.9500
C56 C57 1.483(2)
C57 C58 1.399(2)
C57 C62 1.421(2)
C58 C59 1.388(3)
C58 H58 0.9500
C59 C60 1.388(3)
C59 H59 0.9500
C60 C61 1.393(2)
C60 H60 0.9500
C61 C62 1.397(2)
C61 H61 0.9500
C2S C1S 1.502(6)
C2S H2S1 0.9800
C2S H2S2 0.9800
C2S H2S3 0.9800
C1S O1S 1.419(5)
C1S H1S1 0.9900
C1S H1S2 0.9900
O1S C3S 1.448(5)
C3S C4S 1.503(6)
C3S H3S1 0.9900
C3S H3S2 0.9900
C4S H4S1 0.9800
C4S H4S2 0.9800
C4S H4S3 0.9800
C2T C1T 1.515(5)
C2T H2T1 0.9800
C2T H2T2 0.9800
C2T H2T3 0.9800
C1T O1T 1.512(5)
C1T H1T1 0.9900
C1T H1T2 0.9900
O1T C3T 1.498(5)
C3T C4T 1.532(6)
C3T H3T1 0.9900
C3T H3T2 0.9900
C4T H4T1 0.9800
C4T H4T2 0.9800
C4T H4T3 0.9800

loop_
_geom_hbond_atom_site_label_D
_geom_hbond_atom_site_label_H
_geom_hbond_atom_site_label_A
_geom_hbond_distance_DH
_geom_hbond_distance_HA
_geom_hbond_distance_DA
_geom_hbond_angle_DHA
_geom_hbond_site_symmetry_A
N1 H1A O2 0.865(15) 2.062(16) 2.897(2) 162.0(19) 2_667
N1 H1B O3 0.870(15) 2.073(17) 2.8554(19) 149.4(19) .
